data_1569488
loop_
_publ_author_name
'Guo, Shen-Yi'
'Zhang, Zhuo-Ang'
'Tong, Shuo'
'Guo, Qing-Hui'
'Hua, Ruimao'
'Wang, Mei-Xiang'

_publ_section_title
;
 Tetrahomo corona[4]arene-based spirophanes: synthesis, structure, and
 properties.
;
_journal_issue 31
_journal_name_full 'Chemical science'
_journal_page_first 8393
_journal_page_last 8400
_journal_paper_doi 10.1039/d3sc02417b
_journal_volume 14
_journal_year 2023
_chemical_formula_moiety 'C28 H20 F4 O4'
_chemical_formula_sum 'C28 H20 F4 O4'
_chemical_formula_weight 496.44
_space_group_crystal_system monoclinic
_space_group_IT_number 14
_space_group_name_Hall '-P 2ybc'
_space_group_name_H-M_alt 'P 1 21/c 1'
_atom_sites_solution_hydrogens geom
_atom_sites_solution_primary dual
_audit_creation_date 2021-03-17
_audit_creation_method
;
Olex2 1.2
(compiled 2018.05.29 svn.r3508 for OlexSys, GUI svn.r5506)
;
_audit_update_record
;
2023-05-08 deposited with the CCDC.	2023-07-10 downloaded from the CCDC.
;
_cell_angle_alpha 90
_cell_angle_beta 90.3250(10)
_cell_angle_gamma 90
_cell_formula_units_Z 4
_cell_length_a 11.69180(10)
_cell_length_b 8.03030(10)
_cell_length_c 23.5644(2)
_cell_measurement_reflns_used 10250
_cell_measurement_temperature 169.99(11)
_cell_measurement_theta_max 75.0490
_cell_measurement_theta_min 3.7300
_cell_volume 2212.39(4)
_computing_cell_refinement 'CrysAlisPro 1.171.40.67a (Rigaku OD, 2019)'
_computing_data_collection 'CrysAlisPro 1.171.40.67a (Rigaku OD, 2019)'
_computing_data_reduction 'CrysAlisPro 1.171.40.67a (Rigaku OD, 2019)'
_computing_molecular_graphics 'Olex2 (Dolomanov et al., 2009)'
_computing_publication_material 'Olex2 (Dolomanov et al., 2009)'
_computing_structure_refinement 'ShelXL (Sheldrick, 2015)'
_computing_structure_solution 'ShelXT (Sheldrick, 2015)'
_diffrn_ambient_environment N~2~
_diffrn_ambient_temperature 169.99(11)
_diffrn_detector 'Hybrid Pixel Array Detector'
_diffrn_detector_area_resol_mean 10.0000
_diffrn_detector_type HyPix
_diffrn_measured_fraction_theta_full 0.999
_diffrn_measured_fraction_theta_max 0.968
_diffrn_measurement_details
;
List of Runs (angles in degrees, time in seconds):

  # Type    Start    End  Width  t~exp~   \w     \q     \k     \f   Frames
#--------------------------------------------------------------------------
  1  \w    -26.00  -1.00   0.50    0.05    --  -47.70  29.00  86.00   50
  2  \w    -64.00 -32.00   0.50    0.05    --  -99.00  61.00  60.00   64
  3  \w    -67.00 -32.00   0.50    0.05    --  -99.00  61.00  90.00   70
  4  \w    -65.00 -27.00   0.50    0.05    --  -99.00  61.00   0.00   76
  5  \w    -65.00 -27.00   0.50    0.05    --  -99.00  77.00 -90.00   76
  6  \w    -91.00 -64.00   0.50    0.05    --  -47.70 -29.00 -74.00   54
  7  \w     52.00 123.00   0.50    0.05    --   47.70  29.00  86.00  142
  8  \w     91.00 138.00   0.50    0.05    --  103.25  29.00  86.00   94
  9  \w     62.00 106.00   0.50    0.05    --  103.25 -77.00  30.00   88
 10  \w     71.00 108.00   0.50    0.05    --  103.25 -77.00  90.00   74
 11  \w     41.00  74.00   0.50    0.05    --  103.25 -61.00 120.00   66
 12  \w     33.00  58.00   0.50    0.05    --  103.25 -77.00  90.00   50
 13  \w     39.00  73.00   0.50    0.05    --  103.25 -61.00  90.00   68
 14  \w     39.00  75.00   0.50    0.05    --  103.25 -61.00 150.00   72
 15  \w     46.00  73.00   0.50    0.05    --  103.25 -61.00 -30.00   54
 16  \w     33.00  75.00   0.50    0.05    --  103.25 -61.00 -60.00   84
 17  \w     37.00  68.00   0.50    0.05    --  103.25 -61.00-180.00   62
 18  \w     31.00  56.00   0.50    0.05    --  103.25-125.00-180.00   50
 19  \w     80.00 105.00   0.50    0.05    --  103.25-125.00-180.00   50
 20  \w    127.00 168.00   0.50    0.05    --  103.25  30.00-180.00   82
 21  \w     98.00 124.00   0.50    0.05    --  103.25  30.00-180.00   52
 22  \w    -25.00  33.00   0.50    0.05    --   47.70 -29.00 -74.00  116
 23  \w    -27.00  27.00   0.50    0.05    --   47.70 -19.00 150.00  108
 24  \w   -119.00 -81.00   0.50    0.05    --  -47.70-125.00 120.00   76
 25  \w   -155.00 -90.00   0.50    0.05    --  -99.00 -29.00 -74.00  130
 26  \w    -99.00 -74.00   0.50    0.05    --  -99.00  77.00 -90.00   50
;
_diffrn_measurement_device 'four-circle diffractometer'
_diffrn_measurement_device_type 'XtaLAB Synergy R, HyPix'
_diffrn_measurement_method '\w scans'
_diffrn_orient_matrix_type 'CrysAlisPro convention (1999,Acta A55,543-557)'
_diffrn_orient_matrix_UB_11 -0.1107735000
_diffrn_orient_matrix_UB_12 0.0719023000
_diffrn_orient_matrix_UB_13 0.0252453000
_diffrn_orient_matrix_UB_21 -0.0536915000
_diffrn_orient_matrix_UB_22 0.0074898000
_diffrn_orient_matrix_UB_23 -0.0598080000
_diffrn_orient_matrix_UB_31 -0.0469968000
_diffrn_orient_matrix_UB_32 -0.1777084000
_diffrn_orient_matrix_UB_33 0.0077288000
_diffrn_radiation_monochromator mirror
_diffrn_radiation_probe x-ray
_diffrn_radiation_type CuK\a
_diffrn_radiation_wavelength 1.54184
_diffrn_reflns_av_R_equivalents 0.0242
_diffrn_reflns_av_unetI/netI 0.0224
_diffrn_reflns_Laue_measured_fraction_full 0.999
_diffrn_reflns_Laue_measured_fraction_max 0.968
_diffrn_reflns_limit_h_max 14
_diffrn_reflns_limit_h_min -14
_diffrn_reflns_limit_k_max 7
_diffrn_reflns_limit_k_min -9
_diffrn_reflns_limit_l_max 28
_diffrn_reflns_limit_l_min -29
_diffrn_reflns_number 14843
_diffrn_reflns_point_group_measured_fraction_full 0.999
_diffrn_reflns_point_group_measured_fraction_max 0.968
_diffrn_reflns_theta_full 67.684
_diffrn_reflns_theta_max 75.311
_diffrn_reflns_theta_min 3.752
_diffrn_source 'Rotating-anode X-ray tube'
_diffrn_source_type 'PhotonJet R (Cu) X-ray Source'
_exptl_absorpt_coefficient_mu 1.037
_exptl_absorpt_correction_T_max 1.00000
_exptl_absorpt_correction_T_min 0.88904
_exptl_absorpt_correction_type multi-scan
_exptl_absorpt_process_details
;
CrysAlisPro 1.171.40.67a (Rigaku Oxford Diffraction, 2019)
Empirical absorption correction using spherical harmonics,
 implemented in SCALE3 ABSPACK scaling algorithm.
;
_exptl_crystal_colour 'clear colourless'
_exptl_crystal_density_diffrn 1.490
_exptl_crystal_description block
_exptl_crystal_F_000 1024
_exptl_crystal_size_max 0.5
_exptl_crystal_size_mid 0.4
_exptl_crystal_size_min 0.1
_refine_diff_density_max 0.195
_refine_diff_density_min -0.227
_refine_diff_density_rms 0.046
_refine_ls_extinction_method none
_refine_ls_goodness_of_fit_ref 1.055
_refine_ls_hydrogen_treatment constr
_refine_ls_matrix_type full
_refine_ls_number_parameters 325
_refine_ls_number_reflns 4415
_refine_ls_number_restraints 0
_refine_ls_restrained_S_all 1.055
_refine_ls_R_factor_all 0.0397
_refine_ls_R_factor_gt 0.0361
_refine_ls_shift/su_max 0.001
_refine_ls_shift/su_mean 0.000
_refine_ls_structure_factor_coef Fsqd
_refine_ls_weighting_details 'w=1/[\s^2^(Fo^2^)+(0.0509P)^2^+0.6162P] where P=(Fo^2^+2Fc^2^)/3'
_refine_ls_weighting_scheme calc
_refine_ls_wR_factor_gt 0.0956
_refine_ls_wR_factor_ref 0.0982
_reflns_Friedel_coverage 0.000
_reflns_number_gt 3951
_reflns_number_total 4415
_reflns_threshold_expression 'I > 2\s(I)'
_cod_data_source_file d3sc02417b2.cif
_cod_data_source_block tx5286
_cod_depositor_comments 'Adding full bibliography for 1569486--1569506.cif.'
_cod_database_code 1569488
_shelx_shelxl_version_number 2018/3
_chemical_oxdiff_formula 'C H O F'
_shelx_space_group_comment
;
The symmetry employed for this shelxl refinement is uniquely defined
by the following loop, which should always be used as a source of
symmetry information in preference to the above space-group names.
They are only intended as comments.
;
_reflns_odcompleteness_completeness 99.95
_reflns_odcompleteness_iscentric 1
_reflns_odcompleteness_theta 66.97
_olex2_refinement_description
;
1. Fixed Uiso
 At 1.2 times of:
  All C(H) groups, All C(H,H) groups
2.a Secondary CH2 refined with riding coordinates:
 C00V(H00A,H00B), C00W(H00E,H00F), C00Y(H00G,H00J), C010(H01A,H01B)
2.b Aromatic/amide H refined with riding coordinates:
 C00C(H00C), C00D(H00D), C00H(H00H), C00I(H00I), C00M(H00M), C00O(H00O),
 C00P(H00P), C00R(H00R), C00S(H00S), C00U(H00U), C00X(H00X), C00Z(H00Z)
;
_olex2_submission_special_instructions 'No special instructions were received'
_oxdiff_exptl_absorpt_empirical_details
;
Empirical correction (ABSPACK) includes:
- Absorption correction using spherical harmonics
- Frame scaling
;
_oxdiff_exptl_absorpt_empirical_full_max 1.379
_oxdiff_exptl_absorpt_empirical_full_min 0.777

loop_
_space_group_symop_operation_xyz
'x, y, z'
'-x, y+1/2, -z+1/2'
'-x, -y, -z'
'x, -y-1/2, z-1/2'

loop_
_atom_site_label
_atom_site_type_symbol
_atom_site_fract_x
_atom_site_fract_y
_atom_site_fract_z
_atom_site_U_iso_or_equiv
_atom_site_adp_type
_atom_site_occupancy
_atom_site_site_symmetry_order
_atom_site_calc_flag
_atom_site_refinement_flags_posn
_atom_site_refinement_flags_adp
_atom_site_refinement_flags_occupancy
_atom_site_disorder_assembly
_atom_site_disorder_group
F001 F 0.10184(8) 0.17672(11) 0.44368(3) 0.0429(2) Uani 1 1 d . . . . .
F002 F -0.06883(7) 0.16430(11) 0.51836(3) 0.0421(2) Uani 1 1 d . . . . .
F003 F 0.27674(7) 0.60544(10) 0.54922(4) 0.0438(2) Uani 1 1 d . . . . .
F004 F 0.10734(8) 0.59007(11) 0.62543(4) 0.0446(2) Uani 1 1 d . . . . .
O005 O 0.21356(8) 0.38712(11) 0.80988(4) 0.0321(2) Uani 1 1 d . . . . .
O006 O 0.28244(8) 0.40390(12) 0.45688(4) 0.0342(2) Uani 1 1 d . . . . .
O007 O 0.55358(8) 0.45101(12) 0.64826(4) 0.0329(2) Uani 1 1 d . . . . .
O008 O -0.06784(8) 0.37087(12) 0.61537(4) 0.0356(2) Uani 1 1 d . . . . .
C009 C 0.01310(10) 0.14659(16) 0.67573(5) 0.0264(3) Uani 1 1 d . . . . .
C00A C 0.51294(10) 0.20790(15) 0.58938(5) 0.0256(3) Uani 1 1 d . . . . .
C00B C 0.30071(10) 0.39902(15) 0.77040(5) 0.0265(3) Uani 1 1 d . . . . .
C00C C 0.47691(11) 0.26887(15) 0.53705(5) 0.0270(3) Uani 1 1 d . . . . .
H00C H 0.508545 0.367015 0.523263 0.032 Uiso 1 1 calc R . . . .
C00D C 0.04289(10) 0.21025(16) 0.72883(5) 0.0263(3) Uani 1 1 d . . . . .
H00D H 0.000124 0.296664 0.744211 0.032 Uiso 1 1 calc R . . . .
C00E C 0.01753(11) 0.36993(15) 0.57637(5) 0.0279(3) Uani 1 1 d . . . . .
C00F C 0.10593(12) 0.27739(16) 0.48947(5) 0.0294(3) Uani 1 1 d . . . . .
C00G C 0.46976(11) 0.42710(15) 0.68881(5) 0.0270(3) Uani 1 1 d . . . . .
C00H C 0.07789(11) 0.01815(16) 0.65296(5) 0.0291(3) Uani 1 1 d . . . . .
H00H H 0.059105 -0.025204 0.617518 0.035 Uiso 1 1 calc R . . . .
C00I C 0.40113(11) 0.30879(16) 0.77588(5) 0.0283(3) Uani 1 1 d . . . . .
H00I H 0.411775 0.238698 0.806884 0.034 Uiso 1 1 calc R . . . .
C00J C 0.13533(10) 0.14686(15) 0.75918(5) 0.0256(3) Uani 1 1 d . . . . .
C00K C 0.39461(11) 0.18629(16) 0.50490(5) 0.0278(3) Uani 1 1 d . . . . .
C00L C 0.19643(11) 0.38796(15) 0.49529(5) 0.0279(3) Uani 1 1 d . . . . .
C00M C 0.48595(11) 0.32289(16) 0.73514(5) 0.0285(3) Uani 1 1 d . . . . .
H00M H 0.553475 0.262586 0.738899 0.034 Uiso 1 1 calc R . . . .
C00N C 0.01890(11) 0.26930(16) 0.52834(5) 0.0293(3) Uani 1 1 d . . . . .
C00O C 0.19921(10) 0.01863(15) 0.73568(5) 0.0279(3) Uani 1 1 d . . . . .
H00O H 0.261609 -0.024322 0.755473 0.033 Uiso 1 1 calc R . . . .
C00P C 0.46539(12) 0.06028(16) 0.60935(5) 0.0309(3) Uani 1 1 d . . . . .
H00P H 0.488134 0.018064 0.644389 0.037 Uiso 1 1 calc R . . . .
C00Q C 0.19307(11) 0.49237(15) 0.54210(6) 0.0299(3) Uani 1 1 d . . . . .
C00R C 0.28494(11) 0.50432(16) 0.72459(6) 0.0325(3) Uani 1 1 d . . . . .
H00R H 0.217969 0.566090 0.721177 0.039 Uiso 1 1 calc R . . . .
C00S C 0.34882(12) 0.03865(16) 0.52538(6) 0.0316(3) Uani 1 1 d . . . . .
H00S H 0.294098 -0.018340 0.504171 0.038 Uiso 1 1 calc R . . . .
C00T C 0.10651(11) 0.48375(16) 0.58137(6) 0.0307(3) Uani 1 1 d . . . . .
C00U C 0.17052(11) -0.04568(16) 0.68292(6) 0.0308(3) Uani 1 1 d . . . . .
H00U H 0.213480 -0.131883 0.667540 0.037 Uiso 1 1 calc R . . . .
C00V C 0.60064(11) 0.30120(17) 0.62373(6) 0.0316(3) Uani 1 1 d . . . . .
H00A H 0.629191 0.229778 0.653833 0.038 Uiso 1 1 calc R . . . .
H00B H 0.664544 0.330323 0.599609 0.038 Uiso 1 1 calc R . . . .
C00W C 0.16798(11) 0.21995(17) 0.81589(5) 0.0310(3) Uani 1 1 d . . . . .
H00E H 0.101218 0.222989 0.840121 0.037 Uiso 1 1 calc R . . . .
H00F H 0.224878 0.149444 0.833942 0.037 Uiso 1 1 calc R . . . .
C00X C 0.36963(12) 0.51746(16) 0.68366(6) 0.0328(3) Uani 1 1 d . . . . .
H00X H 0.358849 0.587433 0.652639 0.039 Uiso 1 1 calc R . . . .
C00Y C -0.08978(11) 0.21291(18) 0.64447(6) 0.0334(3) Uani 1 1 d . . . . .
H00G H -0.114564 0.130986 0.616763 0.040 Uiso 1 1 calc R . . . .
H00J H -0.151602 0.228632 0.671221 0.040 Uiso 1 1 calc R . . . .
C00Z C 0.38444(13) -0.02393(16) 0.57729(6) 0.0349(3) Uani 1 1 d . . . . .
H00Z H 0.353775 -0.123167 0.590709 0.042 Uiso 1 1 calc R . . . .
C010 C 0.35490(12) 0.25690(18) 0.44915(6) 0.0352(3) Uani 1 1 d . . . . .
H01A H 0.420928 0.287013 0.426622 0.042 Uiso 1 1 calc R . . . .
H01B H 0.312309 0.172494 0.428521 0.042 Uiso 1 1 calc R . . . .

loop_
_atom_site_aniso_label
_atom_site_aniso_U_11
_atom_site_aniso_U_22
_atom_site_aniso_U_33
_atom_site_aniso_U_23
_atom_site_aniso_U_13
_atom_site_aniso_U_12
F001 0.0581(5) 0.0464(5) 0.0242(4) -0.0061(3) -0.0030(4) -0.0169(4)
F002 0.0423(5) 0.0463(5) 0.0377(4) 0.0003(4) -0.0074(4) -0.0203(4)
F003 0.0405(5) 0.0356(4) 0.0551(5) -0.0056(4) -0.0058(4) -0.0146(4)
F004 0.0465(5) 0.0385(5) 0.0488(5) -0.0197(4) -0.0026(4) 0.0010(4)
O005 0.0336(5) 0.0323(5) 0.0304(5) -0.0079(4) 0.0043(4) 0.0000(4)
O006 0.0360(5) 0.0357(5) 0.0308(5) 0.0101(4) -0.0003(4) -0.0003(4)
O007 0.0371(5) 0.0313(5) 0.0302(5) -0.0002(4) 0.0036(4) -0.0094(4)
O008 0.0312(5) 0.0365(5) 0.0391(5) 0.0031(4) 0.0000(4) 0.0074(4)
C009 0.0225(6) 0.0296(6) 0.0270(6) 0.0018(5) 0.0019(5) -0.0044(5)
C00A 0.0256(6) 0.0267(6) 0.0244(6) 0.0009(5) 0.0039(5) 0.0041(5)
C00B 0.0286(6) 0.0252(6) 0.0255(6) -0.0064(5) -0.0025(5) -0.0026(5)
C00C 0.0305(6) 0.0253(6) 0.0253(6) 0.0050(5) 0.0043(5) -0.0008(5)
C00D 0.0231(6) 0.0290(6) 0.0268(6) -0.0016(5) 0.0051(5) 0.0012(5)
C00E 0.0274(6) 0.0273(6) 0.0290(6) 0.0043(5) -0.0048(5) 0.0045(5)
C00F 0.0394(7) 0.0267(6) 0.0220(6) 0.0018(5) -0.0085(5) -0.0028(5)
C00G 0.0305(6) 0.0254(6) 0.0249(6) -0.0022(5) -0.0020(5) -0.0079(5)
C00H 0.0312(6) 0.0301(6) 0.0262(6) -0.0044(5) 0.0028(5) -0.0075(5)
C00I 0.0330(6) 0.0282(6) 0.0235(6) 0.0007(5) -0.0036(5) -0.0003(5)
C00J 0.0240(6) 0.0281(6) 0.0248(6) 0.0005(5) 0.0042(4) -0.0037(5)
C00K 0.0296(6) 0.0301(6) 0.0238(6) -0.0003(5) 0.0029(5) 0.0035(5)
C00L 0.0304(6) 0.0265(6) 0.0267(6) 0.0072(5) -0.0063(5) 0.0004(5)
C00M 0.0277(6) 0.0294(6) 0.0284(6) 0.0003(5) -0.0035(5) 0.0005(5)
C00N 0.0312(6) 0.0265(6) 0.0302(6) 0.0054(5) -0.0102(5) -0.0069(5)
C00O 0.0239(6) 0.0274(6) 0.0324(6) 0.0035(5) 0.0008(5) -0.0003(5)
C00P 0.0409(7) 0.0273(6) 0.0245(6) 0.0060(5) 0.0041(5) 0.0041(5)
C00Q 0.0294(6) 0.0227(6) 0.0376(7) 0.0022(5) -0.0092(5) -0.0036(5)
C00R 0.0312(7) 0.0289(6) 0.0373(7) 0.0002(5) -0.0063(5) 0.0035(5)
C00S 0.0340(7) 0.0298(6) 0.0311(7) -0.0060(5) 0.0036(5) -0.0031(5)
C00T 0.0345(7) 0.0244(6) 0.0332(7) -0.0047(5) -0.0090(5) 0.0041(5)
C00U 0.0307(6) 0.0253(6) 0.0363(7) -0.0033(5) 0.0071(5) 0.0008(5)
C00V 0.0262(6) 0.0394(7) 0.0292(6) 0.0026(5) 0.0008(5) 0.0001(5)
C00W 0.0313(6) 0.0365(7) 0.0251(6) -0.0005(5) 0.0017(5) -0.0031(5)
C00X 0.0377(7) 0.0286(6) 0.0321(7) 0.0061(5) -0.0069(5) -0.0019(5)
C00Y 0.0256(6) 0.0422(7) 0.0323(7) 0.0038(6) -0.0011(5) -0.0032(5)
C00Z 0.0467(8) 0.0236(6) 0.0345(7) 0.0024(5) 0.0085(6) -0.0053(6)
C010 0.0381(7) 0.0409(7) 0.0265(6) 0.0013(6) -0.0013(5) 0.0025(6)

loop_
_atom_type_symbol
_atom_type_description
_atom_type_scat_dispersion_real
_atom_type_scat_dispersion_imag
_atom_type_scat_source
C C 0.0181 0.0091 'International Tables Vol C Tables 4.2.6.8 and 6.1.1.4'
H H 0.0000 0.0000 'International Tables Vol C Tables 4.2.6.8 and 6.1.1.4'
F F 0.0727 0.0534 'International Tables Vol C Tables 4.2.6.8 and 6.1.1.4'
O O 0.0492 0.0322 'International Tables Vol C Tables 4.2.6.8 and 6.1.1.4'

loop_
_geom_angle_atom_site_label_1
_geom_angle_atom_site_label_2
_geom_angle_atom_site_label_3
_geom_angle
_geom_angle_site_symmetry_1
_geom_angle_site_symmetry_3
_geom_angle_publ_flag
C00B O005 C00W 113.63(9) . . ?
C00L O006 C010 115.86(10) . . ?
C00G O007 C00V 115.64(10) . . ?
C00E O008 C00Y 116.25(10) . . ?
C00D C009 C00Y 120.31(11) . . ?
C00H C009 C00D 119.01(11) . . ?
C00H C009 C00Y 120.65(12) . . ?
C00C C00A C00P 118.69(12) . . ?
C00C C00A C00V 120.31(11) . . ?
C00P C00A C00V 120.99(11) . . ?
C00I C00B O005 121.80(11) . . ?
C00R C00B O005 118.07(11) . . ?
C00R C00B C00I 120.13(12) . . ?
C00K C00C C00A 121.40(11) . . ?
C00J C00D C009 121.16(11) . . ?
O008 C00E C00N 124.39(12) . . ?
O008 C00E C00T 119.40(12) . . ?
C00T C00E C00N 116.05(12) . . ?
F001 C00F C00L 119.09(12) . . ?
F001 C00F C00N 118.80(11) . . ?
C00N C00F C00L 122.09(12) . . ?
O007 C00G C00M 122.15(11) . . ?
C00X C00G O007 117.95(11) . . ?
C00X C00G C00M 119.82(12) . . ?
C00U C00H C009 120.23(12) . . ?
C00B C00I C00M 120.07(12) . . ?
C00D C00J C00W 120.42(11) . . ?
C00O C00J C00D 119.00(11) . . ?
C00O C00J C00W 120.55(11) . . ?
C00C C00K C010 120.42(12) . . ?
C00S C00K C00C 119.02(11) . . ?
C00S C00K C010 120.56(12) . . ?
O006 C00L C00F 124.02(12) . . ?
O006 C00L C00Q 119.74(11) . . ?
C00Q C00L C00F 116.15(12) . . ?
C00G C00M C00I 119.89(12) . . ?
F002 C00N C00E 119.56(12) . . ?
F002 C00N C00F 118.61(11) . . ?
C00F C00N C00E 121.79(11) . . ?
C00U C00O C00J 120.40(12) . . ?
C00Z C00P C00A 120.31(12) . . ?
F003 C00Q C00L 118.94(12) . . ?
F003 C00Q C00T 119.15(12) . . ?
C00T C00Q C00L 121.91(11) . . ?
C00B C00R C00X 119.71(12) . . ?
C00Z C00S C00K 120.15(12) . . ?
F004 C00T C00E 119.04(12) . . ?
F004 C00T C00Q 119.02(12) . . ?
C00Q C00T C00E 121.94(12) . . ?
C00O C00U C00H 120.20(12) . . ?
O007 C00V C00A 111.74(10) . . ?
O005 C00W C00J 111.41(10) . . ?
C00G C00X C00R 120.37(12) . . ?
O008 C00Y C009 113.20(10) . . ?
C00P C00Z C00S 120.42(12) . . ?
O006 C010 C00K 111.81(10) . . ?

loop_
_geom_bond_atom_site_label_1
_geom_bond_atom_site_label_2
_geom_bond_distance
_geom_bond_site_symmetry_2
_geom_bond_publ_flag
F001 C00F 1.3488(14) . ?
F002 C00N 1.3474(14) . ?
F003 C00Q 1.3445(14) . ?
F004 C00T 1.3442(15) . ?
O005 C00B 1.3869(15) . ?
O005 C00W 1.4516(16) . ?
O006 C00L 1.3628(16) . ?
O006 C010 1.4650(17) . ?
O007 C00G 1.3859(15) . ?
O007 C00V 1.4449(16) . ?
O008 C00E 1.3605(16) . ?
O008 C00Y 1.4654(17) . ?
C009 C00D 1.3940(17) . ?
C009 C00H 1.3894(18) . ?
C009 C00Y 1.5044(18) . ?
C00A C00C 1.3899(17) . ?
C00A C00P 1.3924(18) . ?
C00A C00V 1.5027(18) . ?
C00B C00I 1.3851(18) . ?
C00B C00R 1.3828(18) . ?
C00C C00K 1.3898(18) . ?
C00D C00J 1.3893(18) . ?
C00E C00N 1.3908(18) . ?
C00E C00T 1.3893(18) . ?
C00F C00L 1.3875(18) . ?
C00F C00N 1.3745(19) . ?
C00G C00M 1.3877(17) . ?
C00G C00X 1.3820(19) . ?
C00H C00U 1.3875(19) . ?
C00I C00M 1.3888(18) . ?
C00J C00O 1.3891(18) . ?
C00J C00W 1.5066(17) . ?
C00K C00S 1.3885(18) . ?
C00K C010 1.5021(17) . ?
C00L C00Q 1.3862(18) . ?
C00O C00U 1.3857(19) . ?
C00P C00Z 1.384(2) . ?
C00Q C00T 1.3769(19) . ?
C00R C00X 1.390(2) . ?
C00S C00Z 1.3844(19) . ?
